data_2229700
loop_
_publ_author_name
'Rayati, Saeed'
'Ghaemi, Akbar'
'Notash, Behrouz'

_publ_section_title
;
 {4,4'-Dibromo-2,2'-[2,2-dimethylpropane-1,3-diylbis(nitrilomethanylylidene)]diphenolato-\k^4^<i>O</i>,<i>N</i>,<i>N</i>',<i>O</i>'}nickel(II)
;
_journal_coeditor_code HY2415
_journal_issue 4
_journal_name_full 'Acta Crystallographica Section E'
_journal_page_first m448
_journal_paper_doi 10.1107/S1600536811009056
_journal_volume 67
_journal_year 2011
_chemical_formula_iupac '[Ni (C19 H18 Br2 N2 O2)]'
_chemical_formula_moiety 'C19 H18 Br2 N2 Ni O2'
_chemical_formula_sum 'C19 H18 Br2 N2 Ni O2'
_chemical_formula_weight 524.84
_chemical_name_systematic
;
{4,4'-Dibromo-2,2'-[2,2-dimethylpropane-1,3-
diylbis(nitrilomethanylylidene)]diphenolato-
\k^4^<i>O</i>,<i>N</i>,<i>N</i>',<i>O</i>'}nickel(II)
;
_space_group_IT_number 15
_symmetry_cell_setting monoclinic
_symmetry_space_group_name_Hall '-C 2yc'
_symmetry_space_group_name_H-M 'C 1 2/c 1'
_atom_sites_solution_hydrogens geom
_atom_sites_solution_primary direct
_atom_sites_solution_secondary difmap
_audit_creation_method SHELXL-97
_cell_angle_alpha 90.00
_cell_angle_beta 107.939(19)
_cell_angle_gamma 90.00
_cell_formula_units_Z 4
_cell_length_a 24.227(6)
_cell_length_b 11.030(3)
_cell_length_c 7.535(2)
_cell_measurement_reflns_used 2575
_cell_measurement_temperature 298(2)
_cell_measurement_theta_max 29.20
_cell_measurement_theta_min 3.23
_cell_volume 1915.6(9)
_computing_cell_refinement 'X-AREA (Stoe & Cie, 2005)'
_computing_data_collection 'X-AREA (Stoe & Cie, 2005)'
_computing_data_reduction 'X-AREA (Stoe & Cie, 2005)'
_computing_molecular_graphics 'ORTEP-3 (Farrugia, 1997)'
_computing_publication_material 'WinGX (Farrugia, 1999)'
_computing_structure_refinement 'SHELXL97 (Sheldrick, 2008)'
_computing_structure_solution 'SHELXS97 (Sheldrick, 2008)'
_diffrn_ambient_temperature 298(2)
_diffrn_measured_fraction_theta_full 0.989
_diffrn_measured_fraction_theta_max 0.989
_diffrn_measurement_device_type 'Stoe IPDS-2'
_diffrn_measurement_method \w
_diffrn_radiation_monochromator graphite
_diffrn_radiation_source 'fine-focus sealed tube'
_diffrn_radiation_type MoK\a
_diffrn_radiation_wavelength 0.71073
_diffrn_reflns_av_R_equivalents 0.1420
_diffrn_reflns_av_sigmaI/netI 0.0962
_diffrn_reflns_limit_h_max 24
_diffrn_reflns_limit_h_min -33
_diffrn_reflns_limit_k_max 13
_diffrn_reflns_limit_k_min -15
_diffrn_reflns_limit_l_max 10
_diffrn_reflns_limit_l_min -10
_diffrn_reflns_number 7514
_diffrn_reflns_theta_full 29.20
_diffrn_reflns_theta_max 29.20
_diffrn_reflns_theta_min 3.23
_exptl_absorpt_coefficient_mu 5.200
_exptl_absorpt_correction_T_max 0.449
_exptl_absorpt_correction_T_min 0.289
_exptl_absorpt_correction_type numerical
_exptl_absorpt_process_details '(X-SHAPE and X-RED32; Stoe & Cie, 2005)'
_exptl_crystal_colour brown
_exptl_crystal_density_diffrn 1.820
_exptl_crystal_density_method 'not measured'
_exptl_crystal_description plate
_exptl_crystal_F_000 1040.0
_exptl_crystal_size_max 0.30
_exptl_crystal_size_mid 0.20
_exptl_crystal_size_min 0.15
_refine_diff_density_max 0.736
_refine_diff_density_min -0.985
_refine_ls_extinction_method none
_refine_ls_goodness_of_fit_ref 1.156
_refine_ls_hydrogen_treatment constr
_refine_ls_matrix_type full
_refine_ls_number_parameters 119
_refine_ls_number_reflns 2575
_refine_ls_number_restraints 0
_refine_ls_restrained_S_all 1.156
_refine_ls_R_factor_all 0.0991
_refine_ls_R_factor_gt 0.0728
_refine_ls_shift/su_max 0.000
_refine_ls_shift/su_mean 0.000
_refine_ls_structure_factor_coef Fsqd
_refine_ls_weighting_details 'calc w=1/[\s^2^(Fo^2^)+(0.0955P)^2^+1.9321P] where P=(Fo^2^+2Fc^2^)/3'
_refine_ls_weighting_scheme calc
_refine_ls_wR_factor_gt 0.1870
_refine_ls_wR_factor_ref 0.2109
_reflns_number_gt 1892
_reflns_number_total 2575
_reflns_threshold_expression I>2\s(I)
_cod_data_source_file hy2415.cif
_cod_data_source_block I
_cod_original_sg_symbol_H-M 'C 2/c'
_cod_database_code 2229700
_cod_database_fobs_code 2229700

loop_
_symmetry_equiv_pos_as_xyz
'x, y, z'
'-x, y, -z+1/2'
'x+1/2, y+1/2, z'
'-x+1/2, y+1/2, -z+1/2'
'-x, -y, -z'
'x, -y, z-1/2'
'-x+1/2, -y+1/2, -z'
'x+1/2, -y+1/2, z-1/2'

loop_
_atom_site_type_symbol
_atom_site_label
_atom_site_fract_x
_atom_site_fract_y
_atom_site_fract_z
_atom_site_U_iso_or_equiv
_atom_site_adp_type
_atom_site_calc_flag
_atom_site_refinement_flags
_atom_site_occupancy
_atom_site_disorder_assembly
_atom_site_disorder_group
C C1 0.0516(4) 0.4164(6) 0.2433(9) 0.0606(17) Uani d . 1 . .
H H1A 0.0407 0.4647 0.1319 0.073 Uiso calc R 1 . .
H H1B 0.0836 0.3650 0.2432 0.073 Uiso calc R 1 . .
H H1C 0.0629 0.4685 0.3505 0.073 Uiso calc R 1 . .
C C2 0.0000 0.3381(7) 0.2500 0.0386(14) Uani d S 1 . .
C C3 -0.0173(2) 0.2567(5) 0.0764(6) 0.0376(10) Uani d . 1 . .
H H3A -0.0428 0.3023 -0.0268 0.045 Uiso calc R 1 . .
H H3B 0.0173 0.2364 0.0438 0.045 Uiso calc R 1 . .
C C4 -0.0989(2) 0.1277(5) -0.0094(7) 0.0411(11) Uani d . 1 . .
H H4 -0.1172 0.1946 -0.0780 0.049 Uiso calc R 1 . .
C C5 -0.1317(2) 0.0172(5) -0.0337(7) 0.0425(11) Uani d . 1 . .
C C6 -0.1902(3) 0.0171(7) -0.1506(8) 0.0546(14) Uani d . 1 . .
H H6 -0.2078 0.0894 -0.2018 0.065 Uiso calc R 1 . .
C C7 -0.2206(3) -0.0880(7) -0.1878(9) 0.0591(17) Uani d . 1 . .
C C8 -0.1955(3) -0.1976(7) -0.1126(9) 0.0587(16) Uani d . 1 . .
H H8 -0.2172 -0.2687 -0.1381 0.070 Uiso calc R 1 . .
C C9 -0.1388(3) -0.2006(6) -0.0009(8) 0.0518(14) Uani d . 1 . .
H H9 -0.1223 -0.2746 0.0462 0.062 Uiso calc R 1 . .
C C10 -0.1048(2) -0.0934(5) 0.0447(7) 0.0404(11) Uani d . 1 . .
N N1 -0.04685(19) 0.1431(4) 0.0982(5) 0.0357(9) Uani d . 1 . .
O O1 -0.05103(17) -0.1011(3) 0.1491(5) 0.0427(8) Uani d . 1 . .
Ni Ni1 0.0000 0.02440(9) 0.2500 0.0336(3) Uani d S 1 . .
Br Br1 -0.29838(4) -0.08575(11) -0.35030(14) 0.0979(5) Uani d . 1 . .

loop_
_atom_site_aniso_label
_atom_site_aniso_U_11
_atom_site_aniso_U_22
_atom_site_aniso_U_33
_atom_site_aniso_U_12
_atom_site_aniso_U_13
_atom_site_aniso_U_23
C1 0.074(5) 0.048(4) 0.053(3) -0.013(3) 0.010(3) 0.002(3)
C2 0.037(3) 0.038(4) 0.036(3) 0.000 0.004(3) 0.000
C3 0.041(3) 0.035(3) 0.036(2) 0.000(2) 0.0104(19) 0.0032(18)
C4 0.046(3) 0.040(3) 0.036(2) 0.004(2) 0.0100(19) 0.0043(19)
C5 0.038(2) 0.046(3) 0.039(2) -0.005(2) 0.0036(19) -0.001(2)
C6 0.040(3) 0.058(4) 0.054(3) 0.000(3) -0.003(2) 0.008(3)
C7 0.031(3) 0.073(5) 0.060(3) -0.014(3) -0.007(2) -0.003(3)
C8 0.045(3) 0.060(4) 0.064(3) -0.018(3) 0.007(3) -0.005(3)
C9 0.057(4) 0.039(3) 0.055(3) -0.007(3) 0.011(3) -0.003(2)
C10 0.040(3) 0.044(3) 0.036(2) -0.005(2) 0.0105(19) -0.0033(19)
N1 0.040(2) 0.036(2) 0.0277(15) -0.0035(18) 0.0057(14) -0.0005(14)
O1 0.0371(19) 0.0349(19) 0.0495(19) 0.0004(15) 0.0035(15) -0.0030(14)
Ni1 0.0339(5) 0.0315(5) 0.0325(4) 0.000 0.0060(3) 0.000
Br1 0.0519(5) 0.1002(8) 0.1070(7) -0.0251(5) -0.0265(4) 0.0188(5)

loop_
_atom_type_symbol
_atom_type_description
_atom_type_scat_dispersion_real
_atom_type_scat_dispersion_imag
_atom_type_scat_source
C C 0.0033 0.0016 'International Tables Vol C Tables 4.2.6.8 and 6.1.1.4'
H H 0.0000 0.0000 'International Tables Vol C Tables 4.2.6.8 and 6.1.1.4'
N N 0.0061 0.0033 'International Tables Vol C Tables 4.2.6.8 and 6.1.1.4'
O O 0.0106 0.0060 'International Tables Vol C Tables 4.2.6.8 and 6.1.1.4'
Ni Ni 0.3393 1.1124 'International Tables Vol C Tables 4.2.6.8 and 6.1.1.4'
Br Br -0.2901 2.4595 'International Tables Vol C Tables 4.2.6.8 and 6.1.1.4'

loop_
_geom_angle_atom_site_label_1
_geom_angle_atom_site_label_2
_geom_angle_atom_site_label_3
_geom_angle_site_symmetry_1
_geom_angle_site_symmetry_3
_geom_angle
_geom_angle_publ_flag
C2 C1 H1A . . 109.5 ?
C2 C1 H1B . . 109.5 ?
H1A C1 H1B . . 109.5 ?
C2 C1 H1C . . 109.5 ?
H1A C1 H1C . . 109.5 ?
H1B C1 H1C . . 109.5 ?
C1 C2 C1 . 2 111.4(8) ?
C1 C2 C3 . . 108.3(3) ?
C1 C2 C3 2 . 110.2(3) ?
C1 C2 C3 . 2 110.2(3) ?
C1 C2 C3 2 2 108.3(3) ?
C3 C2 C3 . 2 108.4(6) ?
N1 C3 C2 . . 114.6(4) ?
N1 C3 H3A . . 108.6 ?
C2 C3 H3A . . 108.6 ?
N1 C3 H3B . . 108.6 ?
C2 C3 H3B . . 108.6 ?
H3A C3 H3B . . 107.6 ?
N1 C4 C5 . . 126.2(5) ?
N1 C4 H4 . . 116.9 ?
C5 C4 H4 . . 116.9 ?
C6 C5 C10 . . 119.9(6) ?
C6 C5 C4 . . 119.1(6) ?
C10 C5 C4 . . 120.7(5) ?
C7 C6 C5 . . 120.2(6) ?
C7 C6 H6 . . 119.9 ?
C5 C6 H6 . . 119.9 ?
C6 C7 C8 . . 121.2(6) ?
C6 C7 Br1 . . 119.2(5) ?
C8 C7 Br1 . . 119.5(5) ?
C9 C8 C7 . . 119.9(6) ?
C9 C8 H8 . . 120.0 ?
C7 C8 H8 . . 120.0 ?
C8 C9 C10 . . 121.7(6) ?
C8 C9 H9 . . 119.2 ?
C10 C9 H9 . . 119.2 ?
O1 C10 C5 . . 123.6(5) ?
O1 C10 C9 . . 119.4(5) ?
C5 C10 C9 . . 117.0(5) ?
C4 N1 C3 . . 117.2(4) ?
C4 N1 Ni1 . . 125.9(4) ?
C3 N1 Ni1 . . 116.0(3) ?
C10 O1 Ni1 . . 128.0(4) ?
O1 Ni1 O1 . 2 83.5(2) ?
O1 Ni1 N1 . 2 166.70(17) ?
O1 Ni1 N1 2 2 93.97(18) ?
O1 Ni1 N1 . . 93.97(18) ?
O1 Ni1 N1 2 . 166.70(17) ?
N1 Ni1 N1 2 . 91.3(3) ?

loop_
_geom_bond_atom_site_label_1
_geom_bond_atom_site_label_2
_geom_bond_site_symmetry_2
_geom_bond_distance
_geom_bond_publ_flag
C1 C2 . 1.533(8) ?
C1 H1A . 0.9600 ?
C1 H1B . 0.9600 ?
C1 H1C . 0.9600 ?
C2 C1 2 1.533(8) ?
C2 C3 . 1.535(7) ?
C2 C3 2 1.535(7) ?
C3 N1 . 1.476(7) ?
C3 H3A . 0.9700 ?
C3 H3B . 0.9700 ?
C4 N1 . 1.284(7) ?
C4 C5 . 1.435(8) ?
C4 H4 . 0.9300 ?
C5 C6 . 1.421(8) ?
C5 C10 . 1.423(8) ?
C6 C7 . 1.354(10) ?
C6 H6 . 0.9300 ?
C7 C8 . 1.393(11) ?
C7 Br1 . 1.906(6) ?
C8 C9 . 1.372(9) ?
C8 H8 . 0.9300 ?
C9 C10 . 1.423(8) ?
C9 H9 . 0.9300 ?
C10 O1 . 1.300(7) ?
Ni1 N1 . 1.874(4) yes
Ni1 O1 . 1.856(4) yes

loop_
_geom_hbond_atom_site_label_D
_geom_hbond_atom_site_label_H
_geom_hbond_atom_site_label_A
_geom_hbond_site_symmetry_A
_geom_hbond_distance_DH
_geom_hbond_distance_HA
_geom_hbond_distance_DA
_geom_hbond_angle_DHA
_geom_hbond_publ_flag
C3 H3B O1 5 0.97 2.40 3.210(6) 141 yes

loop_
_geom_torsion_atom_site_label_1
_geom_torsion_atom_site_label_2
_geom_torsion_atom_site_label_3
_geom_torsion_atom_site_label_4
_geom_torsion_site_symmetry_1
_geom_torsion_site_symmetry_2
_geom_torsion_site_symmetry_3
_geom_torsion_site_symmetry_4
_geom_torsion
_geom_torsion_publ_flag
C1 C2 C3 N1 . . . . 154.4(5) ?
C1 C2 C3 N1 2 . . . -83.4(6) ?
C3 C2 C3 N1 2 . . . 34.9(3) ?
N1 C4 C5 C6 . . . . 176.4(5) ?
N1 C4 C5 C10 . . . . -8.9(8) ?
C10 C5 C6 C7 . . . . 0.0(9) ?
C4 C5 C6 C7 . . . . 174.6(6) ?
C5 C6 C7 C8 . . . . 0.3(11) ?
C5 C6 C7 Br1 . . . . -178.4(5) ?
C6 C7 C8 C9 . . . . -1.0(11) ?
Br1 C7 C8 C9 . . . . 177.7(5) ?
C7 C8 C9 C10 . . . . 1.5(10) ?
C6 C5 C10 O1 . . . . 178.3(5) ?
C4 C5 C10 O1 . . . . 3.7(8) ?
C6 C5 C10 C9 . . . . 0.4(8) ?
C4 C5 C10 C9 . . . . -174.1(5) ?
C8 C9 C10 O1 . . . . -179.1(6) ?
C8 C9 C10 C5 . . . . -1.2(9) ?
C5 C4 N1 C3 . . . . 168.8(5) ?
C5 C4 N1 Ni1 . . . . 0.5(7) ?
C2 C3 N1 C4 . . . . 118.2(5) ?
C2 C3 N1 Ni1 . . . . -72.3(5) ?
C5 C10 O1 Ni1 . . . . 9.6(7) ?
C9 C10 O1 Ni1 . . . . -172.6(4) ?
C10 O1 Ni1 O1 . . . 2 179.3(5) ?
C10 O1 Ni1 N1 . . . 2 99.5(8) ?
C10 O1 Ni1 N1 . . . . -13.9(4) ?
C4 N1 Ni1 O1 . . . . 8.7(4) ?
C3 N1 Ni1 O1 . . . . -159.7(3) ?
C4 N1 Ni1 O1 . . . 2 87.3(9) ?
C3 N1 Ni1 O1 . . . 2 -81.1(9) ?
C4 N1 Ni1 N1 . . . 2 -159.1(5) ?
C3 N1 Ni1 N1 . . . 2 32.5(3) ?
